data_7022273
loop_
_publ_author_name
'Cubanski, John R.'
'Cameron, Scott A.'
'Crowley, James D.'
'Blackman, Allan G.'

_publ_section_title
;
 Low symmetry pyrazole-based tripodal tetraamine ligands: metal complexes
 and ligand decomposition reactions.
;
_journal_issue 6
_journal_name_full 'Dalton transactions (Cambridge, England : 2003)'
_journal_page_first 2174
_journal_page_last 2185
_journal_paper_doi 10.1039/c2dt32200e
_journal_volume 42
_journal_year 2013
_chemical_formula_sum 'C26 H36 Cl6 Co3 N14 O'
_chemical_formula_weight 950.18
_chemical_name_systematic
;
?
;
_space_group_IT_number 36
_symmetry_cell_setting orthorhombic
_symmetry_space_group_name_Hall 'C 2c -2'
_symmetry_space_group_name_H-M 'C m c 21'
_atom_sites_solution_hydrogens geom
_atom_sites_solution_primary direct
_atom_sites_solution_secondary difmap
_audit_creation_method SHELXL-97
_cell_angle_alpha 90.00
_cell_angle_beta 90.00
_cell_angle_gamma 90.00
_cell_formula_units_Z 4
_cell_length_a 30.936(5)
_cell_length_b 8.5598(11)
_cell_length_c 13.9511(17)
_cell_measurement_reflns_used 3239
_cell_measurement_temperature 89(2)
_cell_measurement_theta_max 24.87
_cell_measurement_theta_min 2.47
_cell_volume 3694.3(9)
_computing_cell_refinement 'Bruker SMART'
_computing_data_collection 'Bruker SMART'
_computing_data_reduction 'Bruker SAINT'
_computing_molecular_graphics 'Bruker SHELXTL'
_computing_publication_material 'Bruker SHELXTL'
_computing_structure_refinement 'Bruker SHELXTL'
_computing_structure_solution 'Bruker SHELXTL'
_diffrn_ambient_temperature 89(2)
_diffrn_measured_fraction_theta_full 0.996
_diffrn_measured_fraction_theta_max 0.996
_diffrn_measurement_device_type 'CCD area detector'
_diffrn_measurement_method 'phi and omega scans'
_diffrn_radiation_monochromator graphite
_diffrn_radiation_source 'fine-focus sealed tube'
_diffrn_radiation_type MoK\a
_diffrn_radiation_wavelength 0.71073
_diffrn_reflns_av_R_equivalents 0.0698
_diffrn_reflns_av_sigmaI/netI 0.0565
_diffrn_reflns_limit_h_max 38
_diffrn_reflns_limit_h_min -38
_diffrn_reflns_limit_k_max 10
_diffrn_reflns_limit_k_min -10
_diffrn_reflns_limit_l_max 17
_diffrn_reflns_limit_l_min -17
_diffrn_reflns_number 20740
_diffrn_reflns_theta_full 26.42
_diffrn_reflns_theta_max 26.42
_diffrn_reflns_theta_min 1.32
_exptl_absorpt_coefficient_mu 1.811
_exptl_absorpt_correction_T_max 1.000000
_exptl_absorpt_correction_T_min 0.832778
_exptl_absorpt_correction_type multi-scan
_exptl_absorpt_process_details SADABS
_exptl_crystal_colour purple
_exptl_crystal_density_diffrn 1.708
_exptl_crystal_density_method 'not measured'
_exptl_crystal_description rod
_exptl_crystal_F_000 1924
_exptl_crystal_size_max 0.31
_exptl_crystal_size_mid 0.12
_exptl_crystal_size_min 0.05
_refine_diff_density_max 0.469
_refine_diff_density_min -0.423
_refine_diff_density_rms 0.084
_refine_ls_abs_structure_details 'Flack H D (1983), Acta Cryst. A39, 876-881'
_refine_ls_abs_structure_Flack -0.021(17)
_refine_ls_extinction_method none
_refine_ls_goodness_of_fit_ref 1.046
_refine_ls_hydrogen_treatment constr
_refine_ls_matrix_type full
_refine_ls_number_parameters 232
_refine_ls_number_reflns 3867
_refine_ls_number_restraints 1
_refine_ls_restrained_S_all 1.046
_refine_ls_R_factor_all 0.0458
_refine_ls_R_factor_gt 0.0364
_refine_ls_shift/su_max 0.018
_refine_ls_shift/su_mean 0.001
_refine_ls_structure_factor_coef Fsqd
_refine_ls_weighting_details 'calc w=1/[\s^2^(Fo^2^)+(0.0234P)^2^+4.4858P] where P=(Fo^2^+2Fc^2^)/3'
_refine_ls_weighting_scheme calc
_refine_ls_wR_factor_gt 0.0700
_refine_ls_wR_factor_ref 0.0753
_reflns_number_gt 3410
_reflns_number_total 3868
_reflns_threshold_expression >2\s(I)
_cod_data_source_file c2dt32200e.txt
_cod_data_source_block CobmpzCl
_cod_depositor_comments
;
The following automatic conversions were performed:

'_symmetry_cell_setting' value 'Orthorhombic' changed to
'orthorhombic' according to
/home/saulius/struct/CIF-dictionaries/cif_core.dic dictionary named
'cif_core.dic' version 2.4.2 from 2011-04-26.

Automatic conversion script
Id: cif_fix_values 1891 2012-01-12 08:04:46Z andrius 
;
_cod_original_sg_symbol_H-M 'Cmc2(1) '
_cod_database_code 7022273

loop_
_symmetry_equiv_pos_as_xyz
'x, y, z'
'-x, -y, z+1/2'
'-x, y, z'
'x, -y, z+1/2'
'x+1/2, y+1/2, z'
'-x+1/2, -y+1/2, z+1/2'
'-x+1/2, y+1/2, z'
'x+1/2, -y+1/2, z+1/2'

loop_
_atom_site_label
_atom_site_type_symbol
_atom_site_fract_x
_atom_site_fract_y
_atom_site_fract_z
_atom_site_U_iso_or_equiv
_atom_site_adp_type
_atom_site_occupancy
_atom_site_symmetry_multiplicity
_atom_site_calc_flag
_atom_site_refinement_flags
Co1 Co 0.668654(17) 0.97011(5) 0.29346(4) 0.01331(12) Uani 1 1 d .
Co2 Co 0.5000 0.55467(9) 0.43417(5) 0.01799(18) Uani 1 2 d S
Cl1 Cl 0.73653(3) 0.91720(12) 0.34853(7) 0.0201(2) Uani 1 1 d .
Cl4 Cl 0.5000 0.45193(16) 0.28616(11) 0.0225(3) Uani 1 2 d S
Cl2 Cl 0.5000 0.34862(17) 0.53954(10) 0.0221(3) Uani 1 2 d S
Cl3 Cl 0.55867(4) 0.70793(12) 0.46049(8) 0.0287(3) Uani 1 1 d .
O7 O 0.5000 0.9849(5) 0.5821(3) 0.0303(11) Uani 1 2 d S
H7A H 0.5000 1.0838 0.5711 0.050 Uiso 1 2 d S
H7B H 0.5000 0.9850 0.6438 0.050 Uiso 1 2 d S
N6 N 0.60932(11) 0.7223(4) 0.2306(2) 0.0140(7) Uani 1 1 d .
N1 N 0.60032(11) 0.9971(4) 0.2152(2) 0.0140(7) Uani 1 1 d .
C2 C 0.57043(13) 1.1355(5) 0.3587(3) 0.0171(9) Uani 1 1 d .
H2A H 0.5462 1.2010 0.3767 0.020 Uiso 1 1 calc R
H2B H 0.5650 1.0316 0.3836 0.020 Uiso 1 1 calc R
N2 N 0.60945(11) 1.1972(4) 0.4028(2) 0.0153(7) Uani 1 1 d .
N3 N 0.64842(11) 1.1240(4) 0.3944(2) 0.0155(7) Uani 1 1 d .
N7 N 0.64755(11) 0.7505(3) 0.2745(2) 0.0153(7) Uani 1 1 d .
N5 N 0.68278(12) 1.0956(4) 0.1750(2) 0.0171(7) Uani 1 1 d .
N4 N 0.65016(11) 1.1220(3) 0.1108(2) 0.0154(7) Uani 1 1 d .
C10 C 0.71516(14) 1.1883(5) 0.1474(3) 0.0200(9) Uani 1 1 d .
H10 H 0.7416 1.1955 0.1789 0.024 Uiso 1 1 calc R
C12 C 0.64134(14) 0.4967(5) 0.2410(3) 0.0212(9) Uani 1 1 d .
H12 H 0.6476 0.3907 0.2368 0.025 Uiso 1 1 calc R
C11 C 0.60449(14) 0.5687(4) 0.2104(3) 0.0161(8) Uani 1 1 d .
H11 H 0.5808 0.5216 0.1815 0.019 Uiso 1 1 calc R
C1 C 0.57284(14) 1.1272(5) 0.2503(3) 0.0177(9) Uani 1 1 d .
H1A H 0.5439 1.1146 0.2249 0.021 Uiso 1 1 calc R
H1B H 0.5843 1.2251 0.2261 0.021 Uiso 1 1 calc R
C13 C 0.66786(13) 0.6123(4) 0.2799(3) 0.0158(8) Uani 1 1 d .
H13 H 0.6953 0.5962 0.3055 0.019 Uiso 1 1 calc R
C5 C 0.61291(14) 1.3234(4) 0.4603(3) 0.0192(9) Uani 1 1 d .
H5 H 0.5907 1.3917 0.4768 0.023 Uiso 1 1 calc R
C7 C 0.67628(13) 1.2078(5) 0.4468(3) 0.0190(9) Uani 1 1 d .
H7 H 0.7056 1.1861 0.4534 0.023 Uiso 1 1 calc R
C9 C 0.70452(15) 1.2722(5) 0.0661(3) 0.0247(10) Uani 1 1 d .
H9 H 0.7216 1.3441 0.0335 0.030 Uiso 1 1 calc R
C4 C 0.57766(13) 0.8470(4) 0.2246(3) 0.0158(8) Uani 1 1 d .
H4A H 0.5599 0.8476 0.2819 0.019 Uiso 1 1 calc R
H4B H 0.5590 0.8306 0.1697 0.019 Uiso 1 1 calc R
C3 C 0.61298(14) 1.0211(4) 0.1139(3) 0.0179(9) Uani 1 1 d .
H3A H 0.6198 0.9215 0.0844 0.022 Uiso 1 1 calc R
H3B H 0.5893 1.0680 0.0787 0.022 Uiso 1 1 calc R
C8 C 0.66305(13) 1.2260(5) 0.0441(3) 0.0192(9) Uani 1 1 d .
H8 H 0.6468 1.2606 -0.0078 0.023 Uiso 1 1 calc R
C6 C 0.65476(14) 1.3323(5) 0.4899(3) 0.0198(9) Uani 1 1 d .
H6 H 0.6666 1.4067 0.5308 0.024 Uiso 1 1 calc R

loop_
_atom_site_aniso_label
_atom_site_aniso_U_11
_atom_site_aniso_U_22
_atom_site_aniso_U_33
_atom_site_aniso_U_23
_atom_site_aniso_U_13
_atom_site_aniso_U_12
Co1 0.0136(2) 0.0124(2) 0.0140(2) -0.0001(3) -0.0002(2) 0.0013(2)
Co2 0.0175(4) 0.0160(4) 0.0205(4) 0.0007(3) 0.000 0.000
Cl1 0.0145(5) 0.0212(5) 0.0245(5) 0.0031(4) -0.0013(4) 0.0010(4)
Cl4 0.0216(7) 0.0258(8) 0.0201(7) 0.0002(7) 0.000 0.000
Cl2 0.0273(8) 0.0202(8) 0.0188(7) 0.0035(6) 0.000 0.000
Cl3 0.0283(6) 0.0244(6) 0.0334(6) -0.0027(5) -0.0015(5) -0.0098(5)
O7 0.040(3) 0.023(2) 0.028(2) 0.0056(18) 0.000 0.000
N6 0.0149(18) 0.0142(16) 0.0128(17) 0.0026(13) 0.0021(13) -0.0002(14)
N1 0.0166(18) 0.0108(15) 0.0148(17) -0.0010(14) 0.0002(13) 0.0009(14)
C2 0.014(2) 0.016(2) 0.022(2) -0.0042(17) -0.0018(17) 0.0005(16)
N2 0.0158(18) 0.0132(17) 0.0168(18) -0.0022(13) 0.0017(14) 0.0028(14)
N3 0.0140(18) 0.0161(17) 0.0163(18) 0.0046(13) -0.0036(13) -0.0001(14)
N7 0.0133(17) 0.0174(17) 0.0153(19) 0.0014(13) -0.0007(13) 0.0017(13)
N5 0.0173(19) 0.0168(17) 0.0172(18) -0.0010(14) 0.0004(14) 0.0032(14)
N4 0.0198(19) 0.0122(17) 0.0141(16) -0.0011(13) 0.0013(15) 0.0025(13)
C10 0.013(2) 0.025(2) 0.022(2) -0.0002(18) 0.0021(17) -0.0016(17)
C12 0.025(2) 0.016(2) 0.023(2) 0.0029(17) 0.0063(18) 0.0015(18)
C11 0.018(2) 0.0108(19) 0.019(2) -0.0036(16) 0.0055(16) -0.0006(16)
C1 0.017(2) 0.014(2) 0.022(2) -0.0014(16) -0.0035(17) 0.0035(17)
C13 0.0131(19) 0.0173(19) 0.017(2) 0.0043(17) 0.0024(16) 0.0048(16)
C5 0.027(2) 0.0098(19) 0.020(2) 0.0004(16) 0.0052(18) 0.0023(16)
C7 0.018(2) 0.022(2) 0.017(2) 0.0004(18) 0.0007(18) -0.0034(16)
C9 0.027(3) 0.027(2) 0.020(2) 0.0003(17) 0.0056(18) 0.0040(19)
C4 0.012(2) 0.015(2) 0.020(2) -0.0011(16) -0.0013(16) 0.0007(16)
C3 0.023(2) 0.014(2) 0.016(2) -0.0014(16) -0.0049(17) 0.0008(16)
C8 0.027(2) 0.021(2) 0.0101(19) 0.0004(16) 0.0057(18) 0.0024(17)
C6 0.023(2) 0.015(2) 0.021(2) -0.0072(17) 0.0026(17) -0.0085(17)

loop_
_atom_type_symbol
_atom_type_description
_atom_type_scat_dispersion_real
_atom_type_scat_dispersion_imag
_atom_type_scat_source
C C 0.0033 0.0016 'International Tables Vol C Tables 4.2.6.8 and 6.1.1.4'
H H 0.0000 0.0000 'International Tables Vol C Tables 4.2.6.8 and 6.1.1.4'
N N 0.0061 0.0033 'International Tables Vol C Tables 4.2.6.8 and 6.1.1.4'
Cl Cl 0.1484 0.1585 'International Tables Vol C Tables 4.2.6.8 and 6.1.1.4'
Co Co 0.3494 0.9721 'International Tables Vol C Tables 4.2.6.8 and 6.1.1.4'
O O 0.0106 0.0060 'International Tables Vol C Tables 4.2.6.8 and 6.1.1.4'

loop_
_geom_angle_atom_site_label_1
_geom_angle_atom_site_label_2
_geom_angle_atom_site_label_3
_geom_angle
_geom_angle_site_symmetry_1
_geom_angle_site_symmetry_3
N7 Co1 N5 117.43(13) . .
N7 Co1 N3 126.85(13) . .
N5 Co1 N3 106.84(13) . .
N7 Co1 Cl1 99.08(10) . .
N5 Co1 Cl1 100.49(11) . .
N3 Co1 Cl1 100.33(10) . .
N7 Co1 N1 75.08(12) . .
N5 Co1 N1 76.48(13) . .
N3 Co1 N1 88.94(12) . .
Cl1 Co1 N1 170.74(8) . .
Cl4 Co2 Cl3 112.05(4) . .
Cl4 Co2 Cl3 112.05(4) . 3_655
Cl3 Co2 Cl3 106.22(7) . 3_655
Cl4 Co2 Cl2 106.74(6) . .
Cl3 Co2 Cl2 109.91(4) . .
Cl3 Co2 Cl2 109.91(4) 3_655 .
C11 N6 N7 111.3(3) . .
C11 N6 C4 128.9(3) . .
N7 N6 C4 119.0(3) . .
C4 N1 C3 109.5(3) . .
C4 N1 C1 110.7(3) . .
C3 N1 C1 111.2(3) . .
C4 N1 Co1 107.3(2) . .
C3 N1 Co1 102.4(2) . .
C1 N1 Co1 115.3(2) . .
N2 C2 C1 113.5(4) . .
C5 N2 N3 110.4(3) . .
C5 N2 C2 127.4(3) . .
N3 N2 C2 122.1(3) . .
C7 N3 N2 106.0(3) . .
C7 N3 Co1 121.9(3) . .
N2 N3 Co1 129.1(2) . .
C13 N7 N6 106.1(3) . .
C13 N7 Co1 131.7(3) . .
N6 N7 Co1 120.7(2) . .
C10 N5 N4 105.4(3) . .
C10 N5 Co1 135.6(3) . .
N4 N5 Co1 117.7(3) . .
C8 N4 N5 110.1(3) . .
C8 N4 C3 130.8(3) . .
N5 N4 C3 118.1(3) . .
N5 C10 C9 111.5(4) . .
C11 C12 C13 107.0(4) . .
N6 C11 C12 106.3(4) . .
N1 C1 C2 113.1(3) . .
N7 C13 C12 109.1(4) . .
N2 C5 C6 107.5(4) . .
N3 C7 C6 109.8(4) . .
C8 C9 C10 104.8(4) . .
N6 C4 N1 109.0(3) . .
N4 C3 N1 108.9(3) . .
N4 C8 C9 108.2(4) . .
C5 C6 C7 106.3(4) . .

loop_
_geom_bond_atom_site_label_1
_geom_bond_atom_site_label_2
_geom_bond_distance
_geom_bond_site_symmetry_2
Co1 N7 2.008(3) .
Co1 N5 2.019(3) .
Co1 N3 2.027(3) .
Co1 Cl1 2.2814(12) .
Co1 N1 2.390(3) .
Co2 Cl4 2.2445(18) .
Co2 Cl3 2.2693(12) .
Co2 Cl3 2.2693(12) 3_655
Co2 Cl2 2.2960(16) .
N6 C11 1.353(5) .
N6 N7 1.353(5) .
N6 C4 1.451(5) .
N1 C4 1.469(5) .
N1 C3 1.481(5) .
N1 C1 1.485(5) .
C2 N2 1.454(5) .
C2 C1 1.515(6) .
N2 C5 1.350(5) .
N2 N3 1.364(4) .
N3 C7 1.339(5) .
N7 C13 1.341(5) .
N5 C10 1.334(5) .
N5 N4 1.368(5) .
N4 C8 1.348(5) .
N4 C3 1.440(5) .
C10 C9 1.382(6) .
C12 C11 1.364(6) .
C12 C13 1.395(6) .
C5 C6 1.361(6) .
C7 C6 1.393(6) .
C9 C8 1.377(6) .
